data_7133130
loop_
_publ_author_name
'Steiner, Lorenz'
'&#x106;orovi&#x107;, Miljan Z'
'Dup&#xe9;, Antoine'
'M&#xf6;sch-Zanetti, Nadia C'

_publ_section_title
;
 Vinyl-pyrazole as a biomimetic acetaldehyde surrogate.
;
_journal_issue 54
_journal_name_full 'Chemical communications (Cambridge, England)'
_journal_page_first 6873
_journal_page_last 6876
_journal_paper_doi 10.1039/d4cc01305k
_journal_volume 60
_journal_year 2024
_chemical_formula_moiety 'C10 H11 Br2 N3 O3 W, C H Cl3'
_chemical_formula_sum 'C11 H12 Br2 Cl3 N3 O3 W'
_chemical_formula_weight 684.26
_chemical_name_systematic
'fac-tricarbonyl-dibromo-(1-(1-iminoethyl)-3,5-dimethylpyrazole-N,N')-tungsten(II) chloroform solvate'
_space_group_crystal_system triclinic
_space_group_IT_number 2
_space_group_name_Hall '-P 1'
_space_group_name_H-M_alt 'P -1'
_atom_sites_solution_hydrogens mixed
_atom_sites_solution_primary dual
_audit_creation_date 2024-05-13
_audit_creation_method
;
Olex2 1.5-ac6-019
(compiled 2024.02.14 svn.r2f8d729c for Rigaku Oxford Diffraction, GUI svn.r6920)
;
_audit_update_record
;
2024-05-13 deposited with the CCDC.	2024-05-23 downloaded from the CCDC.
;
_cell_angle_alpha 63.402(2)
_cell_angle_beta 75.4980(10)
_cell_angle_gamma 79.6940(10)
_cell_formula_units_Z 2
_cell_length_a 9.2942(2)
_cell_length_b 10.3885(2)
_cell_length_c 11.1039(2)
_cell_measurement_reflns_used 22411
_cell_measurement_temperature 99.97(18)
_cell_measurement_theta_max 33.2630
_cell_measurement_theta_min 2.1960
_cell_volume 925.34(4)
_computing_cell_refinement 'CrysAlisPro 1.171.43.107a (Rigaku OD, 2024)'
_computing_data_collection 'CrysAlisPro system (CCD 43.92a 64-bit (release 05-10-2023))'
_computing_data_reduction 'CrysAlisPro 1.171.43.107a (Rigaku OD, 2024)'
_computing_molecular_graphics 'Olex2 1.5-ac6-019 (Dolomanov et al., 2009)'
_computing_publication_material 'Olex2 1.5-ac6-019 (Dolomanov et al., 2009)'
_computing_structure_refinement 'SHELXL 2019/3 (Sheldrick, 2015)'
_computing_structure_solution 'SHELXT  (Sheldrick, 2015)'
_diffrn_ambient_temperature 99.97(18)
_diffrn_detector 'Hybrid Pixel Array Detector'
_diffrn_detector_area_resol_mean 10.0000
_diffrn_detector_type 'HyPix-Arc 100'
_diffrn_measured_fraction_theta_full 0.999
_diffrn_measured_fraction_theta_max 1.000
_diffrn_measurement_details
;
List of Runs (angles in degrees, time in seconds):

  # Type    Start    End  Width  t~exp~   \w     \q     \k     \f   Frames
#--------------------------------------------------------------------------
  1  \w    -69.00   5.00   0.50    0.50    --   13.37 -19.00 120.00  148
  2  \w    -69.00   5.00   0.50    0.50    --   13.37 -19.00  30.00  148
  3  \w    -69.00   5.00   0.50    0.50    --   13.37 -19.00 -90.00  148
  4  \w    -69.00   1.00   0.50    0.50    --   13.37 -19.00 -30.00  140
  5  \w     42.00  90.00   0.50    0.50    --   13.37 178.00-180.00   96
  6  \w    -69.00   5.00   0.50    0.50    --   13.37 -19.00-180.00  148
  7  \w    -23.00  28.00   0.50    0.50    --  -15.09 -99.00 -60.00  102
  8  \w    -23.00  28.00   0.50    0.50    --  -15.09 -99.00-180.00  102
  9  \w    -93.00   9.00   0.50    0.50    --  -15.09 -57.00  90.00  204
 10  \w    -93.00   9.00   0.50    0.50    --  -15.09 -57.00  90.00  204
 11  \w    -23.00  57.00   0.50    0.50    --   13.37 -99.00  90.00  160
 12  \w     24.00  86.00   0.50    0.50    --   13.37-146.00  20.00  124
 13  \w     13.00  74.00   0.50    0.50    --   13.37-126.00-172.00  122
;
_diffrn_measurement_device 'four-circle diffractometer'
_diffrn_measurement_device_type 'XtaLAB Synergy, Dualflex, HyPix-Arc 100'
_diffrn_measurement_method '\w scans'
_diffrn_orient_matrix_type 'CrysAlisPro convention (1999,Acta A55,543-557)'
_diffrn_orient_matrix_UB_11 -0.0489675000
_diffrn_orient_matrix_UB_12 0.0193641000
_diffrn_orient_matrix_UB_13 0.0505531000
_diffrn_orient_matrix_UB_21 0.0203089000
_diffrn_orient_matrix_UB_22 -0.0671001000
_diffrn_orient_matrix_UB_23 0.0521553000
_diffrn_orient_matrix_UB_31 0.0586576000
_diffrn_orient_matrix_UB_32 0.0314335000
_diffrn_orient_matrix_UB_33 0.0051436000
_diffrn_radiation_monochromator mirror
_diffrn_radiation_probe x-ray
_diffrn_radiation_type 'Mo K\a'
_diffrn_radiation_wavelength 0.71073
_diffrn_reflns_av_R_equivalents 0.0438
_diffrn_reflns_av_unetI/netI 0.0343
_diffrn_reflns_Laue_measured_fraction_full 0.999
_diffrn_reflns_Laue_measured_fraction_max 1.000
_diffrn_reflns_limit_h_max 13
_diffrn_reflns_limit_h_min -13
_diffrn_reflns_limit_k_max 14
_diffrn_reflns_limit_k_min -14
_diffrn_reflns_limit_l_max 15
_diffrn_reflns_limit_l_min -15
_diffrn_reflns_number 28243
_diffrn_reflns_point_group_measured_fraction_full 0.999
_diffrn_reflns_point_group_measured_fraction_max 1.000
_diffrn_reflns_theta_full 25.242
_diffrn_reflns_theta_max 30.506
_diffrn_reflns_theta_min 2.270
_diffrn_source 'micro-focus sealed X-ray tube'
_diffrn_source_type 'PhotonJet (Mo) X-ray Source'
_exptl_absorpt_coefficient_mu 11.007
_exptl_absorpt_correction_T_max 0.514
_exptl_absorpt_correction_T_min 0.150
_exptl_absorpt_correction_type gaussian
_exptl_absorpt_process_details
;
CrysAlisPro 1.171.43.107a (Rigaku Oxford Diffraction, 2024)
Numerical absorption correction based on gaussian integration over
a multifaceted crystal model
Empirical absorption correction using spherical harmonics,
implemented in SCALE3 ABSPACK scaling algorithm.
;
_exptl_crystal_colour 'light orange'
_exptl_crystal_colour_modifier light
_exptl_crystal_colour_primary orange
_exptl_crystal_density_diffrn 2.456
_exptl_crystal_description plate
_exptl_crystal_F_000 636
_exptl_crystal_recrystallization_method 'recrystallized in chloroform'
_exptl_crystal_size_max 0.3
_exptl_crystal_size_mid 0.21
_exptl_crystal_size_min 0.11
_refine_diff_density_max 0.756
_refine_diff_density_min -0.964
_refine_diff_density_rms 0.146
_refine_ls_extinction_method none
_refine_ls_goodness_of_fit_ref 1.038
_refine_ls_hydrogen_treatment mixed
_refine_ls_matrix_type full
_refine_ls_number_parameters 215
_refine_ls_number_reflns 5632
_refine_ls_number_restraints 0
_refine_ls_restrained_S_all 1.038
_refine_ls_R_factor_all 0.0267
_refine_ls_R_factor_gt 0.0230
_refine_ls_shift/su_max 0.001
_refine_ls_shift/su_mean 0.000
_refine_ls_structure_factor_coef Fsqd
_refine_ls_weighting_details 'w=1/[\s^2^(Fo^2^)+(0.0136P)^2^+0.8592P] where P=(Fo^2^+2Fc^2^)/3'
_refine_ls_weighting_scheme calc
_refine_ls_wR_factor_gt 0.0444
_refine_ls_wR_factor_ref 0.0452
_reflns_Friedel_coverage 0.000
_reflns_number_gt 5172
_reflns_number_total 5632
_reflns_threshold_expression 'I > 2\s(I)'
_cod_data_source_file d4cc01305k2.cif
_cod_data_source_block ad08
_cod_depositor_comments 'Adding full bibliography for 7133129--7133132.cif.'
_cod_database_code 7133130
_shelx_shelxl_version_number 2019/3
_chemical_oxdiff_formula 'C11 H12 N3 O3 Cl3 Br2 W1 '
_chemical_oxdiff_usercomment LST370
_shelx_space_group_comment
;
The symmetry employed for this shelxl refinement is uniquely defined
by the following loop, which should always be used as a source of
symmetry information in preference to the above space-group names.
They are only intended as comments.
;
_shelx_estimated_absorpt_t_max 0.377
_shelx_estimated_absorpt_t_min 0.137
_olex2_refinement_description
;
1. Fixed Uiso
 At 1.2 times of:
  All C(H) groups
 At 1.5 times of:
  All C(H,H,H) groups
2.a Ternary CH refined with riding coordinates:
 C11(H11)
2.b Aromatic/amide H refined with riding coordinates:
 C6(H6)
2.c Idealised Me refined as rotating group:
 C4(H41,H42,H43), C8(H81,H82,H83), C9(H91,H92,H93)
;
_olex2_date_sample_data_collection 2024-01-11
_olex2_date_sample_submission 2024-01-09
_olex2_exptl_crystal_mounting_method 'mounted on a glass fiber'
_olex2_submission_original_sample_id LST370
_olex2_submission_special_instructions 'No special instructions were received'
_oxdiff_exptl_absorpt_empirical_details
;
Empirical correction (ABSPACK) includes:
- Absorption correction using spherical harmonics
- Frame scaling
;
_oxdiff_exptl_absorpt_empirical_full_max 1.406
_oxdiff_exptl_absorpt_empirical_full_min 0.759

loop_
_space_group_symop_operation_xyz
'x, y, z'
'-x, -y, -z'

loop_
_atom_site_label
_atom_site_type_symbol
_atom_site_fract_x
_atom_site_fract_y
_atom_site_fract_z
_atom_site_U_iso_or_equiv
_atom_site_adp_type
_atom_site_occupancy
_atom_site_site_symmetry_order
_atom_site_calc_flag
_atom_site_refinement_flags_posn
_atom_site_refinement_flags_adp
_atom_site_refinement_flags_occupancy
_atom_site_disorder_assembly
_atom_site_disorder_group
W1 W 0.35001(2) 0.52653(2) 0.28199(2) 0.01270(3) Uani 1 1 d . . . . .
Br1 Br 0.27150(3) 0.31321(3) 0.25088(3) 0.02181(6) Uani 1 1 d . . . . .
Br2 Br 0.28911(3) 0.70239(3) 0.03429(3) 0.01793(6) Uani 1 1 d . . . . .
C1 C 0.1265(3) 0.5562(3) 0.3243(3) 0.0194(6) Uani 1 1 d . . . . .
O1 O -0.0010(2) 0.5751(2) 0.3423(2) 0.0258(5) Uani 1 1 d . . . . .
C2 C 0.3032(3) 0.5677(3) 0.4453(3) 0.0184(6) Uani 1 1 d . . . . .
O2 O 0.2768(2) 0.5862(3) 0.5440(2) 0.0256(5) Uani 1 1 d . . . . .
C3 C 0.4051(3) 0.3513(3) 0.4418(3) 0.0188(6) Uani 1 1 d . . . . .
O3 O 0.4370(2) 0.2513(2) 0.5338(2) 0.0264(5) Uani 1 1 d . . . . .
N1 N 0.4829(2) 0.7081(2) 0.2168(2) 0.0135(4) Uani 1 1 d . . . . .
N2 N 0.6314(2) 0.6924(2) 0.1576(2) 0.0141(4) Uani 1 1 d . . . . .
C4 C 0.8559(3) 0.8459(4) 0.0368(3) 0.0244(6) Uani 1 1 d . . . . .
H41 H 0.922754 0.777579 0.096872 0.037 Uiso 1 1 calc R U . . .
H42 H 0.874493 0.944802 0.014212 0.037 Uiso 1 1 calc R U . . .
H43 H 0.874214 0.832369 -0.047820 0.037 Uiso 1 1 calc R U . . .
C5 C 0.6982(3) 0.8197(3) 0.1084(3) 0.0173(5) Uani 1 1 d . . . . .
C6 C 0.5909(3) 0.9147(3) 0.1375(3) 0.0177(5) Uani 1 1 d . . . . .
H6 H 0.602537 1.012151 0.115979 0.021 Uiso 1 1 calc R U . . .
C7 C 0.4588(3) 0.8427(3) 0.2055(3) 0.0168(5) Uani 1 1 d . . . . .
C8 C 0.3114(3) 0.9029(3) 0.2575(3) 0.0223(6) Uani 1 1 d . . . . .
H81 H 0.233435 0.883608 0.223870 0.033 Uiso 1 1 calc R U . . .
H82 H 0.313284 1.007369 0.224806 0.033 Uiso 1 1 calc R U . . .
H83 H 0.290662 0.857312 0.358148 0.033 Uiso 1 1 calc R U . . .
N3 N 0.5723(3) 0.4807(3) 0.1830(3) 0.0170(5) Uani 1 1 d . . . . .
H3 H 0.596(4) 0.414(4) 0.168(4) 0.026(10) Uiso 1 1 d . . . . .
C9 C 0.8350(3) 0.5325(3) 0.0886(3) 0.0212(6) Uani 1 1 d . . . . .
H91 H 0.863225 0.603137 -0.006612 0.032 Uiso 1 1 calc R U . . .
H92 H 0.848773 0.435217 0.092198 0.032 Uiso 1 1 calc R U . . .
H93 H 0.897866 0.538243 0.144732 0.032 Uiso 1 1 calc R U . . .
C10 C 0.6760(3) 0.5644(3) 0.1426(3) 0.0153(5) Uani 1 1 d . . . . .
C11 C -0.1816(3) 1.0118(3) 0.3986(4) 0.0263(6) Uani 1 1 d . . . . .
H11 H -0.200424 0.958961 0.501004 0.032 Uiso 1 1 calc R U . . .
Cl1 Cl -0.35325(9) 1.09119(9) 0.34769(10) 0.03397(18) Uani 1 1 d . . . . .
Cl2 Cl -0.05792(11) 1.14586(10) 0.34838(10) 0.0377(2) Uani 1 1 d . . . . .
Cl3 Cl -0.10183(9) 0.88782(11) 0.32918(12) 0.0421(2) Uani 1 1 d . . . . .

loop_
_atom_site_aniso_label
_atom_site_aniso_U_11
_atom_site_aniso_U_22
_atom_site_aniso_U_33
_atom_site_aniso_U_23
_atom_site_aniso_U_13
_atom_site_aniso_U_12
W1 0.01341(5) 0.01253(5) 0.01200(6) -0.00407(4) -0.00256(4) -0.00355(4)
Br1 0.03019(14) 0.01626(14) 0.02160(15) -0.00625(12) -0.00859(12) -0.00781(11)
Br2 0.02392(13) 0.01538(13) 0.01437(13) -0.00408(11) -0.00611(10) -0.00389(10)
C1 0.0242(13) 0.0176(14) 0.0176(14) -0.0059(12) -0.0069(11) -0.0049(11)
O1 0.0159(9) 0.0334(13) 0.0258(12) -0.0104(10) -0.0030(8) -0.0031(9)
C2 0.0154(12) 0.0173(14) 0.0226(15) -0.0068(12) -0.0026(11) -0.0075(10)
O2 0.0288(11) 0.0333(13) 0.0201(11) -0.0146(10) -0.0008(9) -0.0115(9)
C3 0.0190(12) 0.0206(14) 0.0188(15) -0.0083(12) -0.0040(11) -0.0061(11)
O3 0.0362(12) 0.0188(11) 0.0219(12) -0.0023(9) -0.0119(10) -0.0054(9)
N1 0.0128(9) 0.0144(11) 0.0128(11) -0.0056(9) -0.0004(8) -0.0030(8)
N2 0.0115(9) 0.0156(11) 0.0140(11) -0.0042(9) -0.0027(8) -0.0032(8)
C4 0.0203(13) 0.0272(16) 0.0217(16) -0.0049(13) -0.0004(11) -0.0121(12)
C5 0.0178(12) 0.0178(14) 0.0155(14) -0.0030(11) -0.0066(10) -0.0056(10)
C6 0.0213(13) 0.0119(13) 0.0200(14) -0.0038(11) -0.0074(11) -0.0049(10)
C7 0.0219(13) 0.0162(13) 0.0138(13) -0.0064(11) -0.0056(10) -0.0016(10)
C8 0.0229(13) 0.0183(14) 0.0263(17) -0.0112(13) -0.0039(12) 0.0003(11)
N3 0.0188(11) 0.0155(12) 0.0182(13) -0.0084(10) -0.0037(9) -0.0013(9)
C9 0.0154(12) 0.0289(16) 0.0236(16) -0.0154(14) -0.0031(11) -0.0007(11)
C10 0.0176(12) 0.0155(13) 0.0121(13) -0.0049(11) -0.0035(10) -0.0012(10)
C11 0.0294(15) 0.0216(16) 0.0268(17) -0.0106(14) -0.0008(13) -0.0046(12)
Cl1 0.0288(4) 0.0250(4) 0.0401(5) -0.0104(4) -0.0004(3) -0.0011(3)
Cl2 0.0503(5) 0.0288(4) 0.0366(5) -0.0093(4) -0.0124(4) -0.0160(4)
Cl3 0.0252(4) 0.0458(5) 0.0714(7) -0.0433(5) -0.0021(4) -0.0010(4)

loop_
_atom_type_symbol
_atom_type_description
_atom_type_scat_dispersion_real
_atom_type_scat_dispersion_imag
_atom_type_scat_source
C C 0.0033 0.0016 'International Tables Vol C Tables 4.2.6.8 and 6.1.1.4'
H H 0.0000 0.0000 'International Tables Vol C Tables 4.2.6.8 and 6.1.1.4'
N N 0.0061 0.0033 'International Tables Vol C Tables 4.2.6.8 and 6.1.1.4'
O O 0.0106 0.0060 'International Tables Vol C Tables 4.2.6.8 and 6.1.1.4'
Cl Cl 0.1484 0.1585 'International Tables Vol C Tables 4.2.6.8 and 6.1.1.4'
Br Br -0.2901 2.4595 'International Tables Vol C Tables 4.2.6.8 and 6.1.1.4'
W W -0.8490 6.8722 'International Tables Vol C Tables 4.2.6.8 and 6.1.1.4'

loop_
_exptl_crystal_face_index_h
_exptl_crystal_face_index_k
_exptl_crystal_face_index_l
_exptl_crystal_face_perp_dist
13 2 1 0.0585
-13 -2 -1 0.0517
4 14 12 0.0981
-2 -14 -12 0.1034
12 6 10 0.0981
-12 -5 -11 0.0773
-5 -12 1 0.0835
5 12 -1 0.0996
9 -8 0 0.0807
-7 11 2 0.0874
0 -5 -15 0.0922
4 7 16 0.1244

loop_
_geom_angle_atom_site_label_1
_geom_angle_atom_site_label_2
_geom_angle_atom_site_label_3
_geom_angle
_geom_angle_site_symmetry_1
_geom_angle_site_symmetry_3
_geom_angle_publ_flag
Br1 W1 Br2 87.574(9) . . ?
C1 W1 Br1 78.78(8) . . ?
C1 W1 Br2 78.13(8) . . ?
C1 W1 N1 119.12(10) . . ?
C1 W1 N3 160.52(10) . . ?
C2 W1 Br1 129.35(8) . . ?
C2 W1 Br2 126.67(8) . . ?
C2 W1 C1 74.64(11) . . ?
C2 W1 C3 70.66(12) . . ?
C2 W1 N1 77.43(10) . . ?
C2 W1 N3 124.83(10) . . ?
C3 W1 Br1 76.39(8) . . ?
C3 W1 Br2 162.17(8) . . ?
C3 W1 C1 105.78(12) . . ?
C3 W1 N1 114.04(9) . . ?
C3 W1 N3 82.62(11) . . ?
N1 W1 Br1 152.66(6) . . ?
N1 W1 Br2 77.26(6) . . ?
N3 W1 Br1 86.43(7) . . ?
N3 W1 Br2 88.74(6) . . ?
N3 W1 N1 70.82(9) . . ?
O1 C1 W1 176.9(3) . . ?
O2 C2 W1 177.4(3) . . ?
O3 C3 W1 179.6(2) . . ?
N2 N1 W1 116.35(16) . . ?
C7 N1 W1 137.16(18) . . ?
C7 N1 N2 106.1(2) . . ?
N1 N2 C10 115.7(2) . . ?
C5 N2 N1 110.4(2) . . ?
C5 N2 C10 133.2(2) . . ?
H41 C4 H42 109.5 . . ?
H41 C4 H43 109.5 . . ?
H42 C4 H43 109.5 . . ?
C5 C4 H41 109.5 . . ?
C5 C4 H42 109.5 . . ?
C5 C4 H43 109.5 . . ?
N2 C5 C4 126.3(3) . . ?
C6 C5 N2 106.1(2) . . ?
C6 C5 C4 127.6(3) . . ?
C5 C6 H6 126.1 . . ?
C5 C6 C7 107.7(2) . . ?
C7 C6 H6 126.1 . . ?
N1 C7 C6 109.7(2) . . ?
N1 C7 C8 123.0(2) . . ?
C6 C7 C8 127.4(3) . . ?
C7 C8 H81 109.5 . . ?
C7 C8 H82 109.5 . . ?
C7 C8 H83 109.5 . . ?
H81 C8 H82 109.5 . . ?
H81 C8 H83 109.5 . . ?
H82 C8 H83 109.5 . . ?
W1 N3 H3 124(3) . . ?
C10 N3 W1 122.5(2) . . ?
C10 N3 H3 113(3) . . ?
H91 C9 H92 109.5 . . ?
H91 C9 H93 109.5 . . ?
H92 C9 H93 109.5 . . ?
C10 C9 H91 109.5 . . ?
C10 C9 H92 109.5 . . ?
C10 C9 H93 109.5 . . ?
N2 C10 C9 120.0(2) . . ?
N3 C10 N2 114.4(2) . . ?
N3 C10 C9 125.6(3) . . ?
Cl1 C11 H11 108.4 . . ?
Cl1 C11 Cl2 110.58(18) . . ?
Cl2 C11 H11 108.4 . . ?
Cl3 C11 H11 108.4 . . ?
Cl3 C11 Cl1 110.63(18) . . ?
Cl3 C11 Cl2 110.32(18) . . ?

loop_
_geom_bond_atom_site_label_1
_geom_bond_atom_site_label_2
_geom_bond_distance
_geom_bond_site_symmetry_2
_geom_bond_publ_flag
W1 Br1 2.6369(3) . ?
W1 Br2 2.6707(3) . ?
W1 C1 2.010(3) . ?
W1 C2 1.973(3) . ?
W1 C3 1.988(3) . ?
W1 N1 2.185(2) . ?
W1 N3 2.164(2) . ?
C1 O1 1.148(3) . ?
C2 O2 1.156(3) . ?
C3 O3 1.141(3) . ?
N1 N2 1.387(3) . ?
N1 C7 1.329(4) . ?
N2 C5 1.382(3) . ?
N2 C10 1.391(4) . ?
C4 H41 0.9800 . ?
C4 H42 0.9800 . ?
C4 H43 0.9800 . ?
C4 C5 1.490(4) . ?
C5 C6 1.359(4) . ?
C6 H6 0.9500 . ?
C6 C7 1.412(4) . ?
C7 C8 1.491(4) . ?
C8 H81 0.9800 . ?
C8 H82 0.9800 . ?
C8 H83 0.9800 . ?
N3 H3 0.77(4) . ?
N3 C10 1.273(4) . ?
C9 H91 0.9800 . ?
C9 H92 0.9800 . ?
C9 H93 0.9800 . ?
C9 C10 1.487(4) . ?
C11 H11 1.0000 . ?
C11 Cl1 1.763(3) . ?
C11 Cl2 1.769(3) . ?
C11 Cl3 1.751(3) . ?

loop_
_geom_torsion_atom_site_label_1
_geom_torsion_atom_site_label_2
_geom_torsion_atom_site_label_3
_geom_torsion_atom_site_label_4
_geom_torsion
_geom_torsion_site_symmetry_1
_geom_torsion_site_symmetry_2
_geom_torsion_site_symmetry_3
_geom_torsion_site_symmetry_4
_geom_torsion_publ_flag
W1 N1 N2 C5 173.76(16) . . . . ?
W1 N1 N2 C10 2.2(3) . . . . ?
W1 N1 C7 C6 -171.8(2) . . . . ?
W1 N1 C7 C8 7.6(4) . . . . ?
W1 N3 C10 N2 -4.8(3) . . . . ?
W1 N3 C10 C9 172.6(2) . . . . ?
N1 N2 C5 C4 -179.3(3) . . . . ?
N1 N2 C5 C6 0.2(3) . . . . ?
N1 N2 C10 N3 1.5(3) . . . . ?
N1 N2 C10 C9 -176.0(2) . . . . ?
N2 N1 C7 C6 0.8(3) . . . . ?
N2 N1 C7 C8 -179.9(2) . . . . ?
N2 C5 C6 C7 0.3(3) . . . . ?
C4 C5 C6 C7 179.7(3) . . . . ?
C5 N2 C10 N3 -167.6(3) . . . . ?
C5 N2 C10 C9 14.8(4) . . . . ?
C5 C6 C7 N1 -0.7(3) . . . . ?
C5 C6 C7 C8 180.0(3) . . . . ?
C7 N1 N2 C5 -0.6(3) . . . . ?
C7 N1 N2 C10 -172.2(2) . . . . ?
C10 N2 C5 C4 -9.7(5) . . . . ?
C10 N2 C5 C6 169.7(3) . . . . ?

loop_
_exptl_oxdiff_crystal_face_indexfrac_h
_exptl_oxdiff_crystal_face_indexfrac_k
_exptl_oxdiff_crystal_face_indexfrac_l
_exptl_oxdiff_crystal_face_x
_exptl_oxdiff_crystal_face_y
_exptl_oxdiff_crystal_face_z
12.8284 1.5816 0.7629 -0.5590 0.1942 0.8061
-12.8196 -1.5168 -0.7076 0.5626 -0.1955 -0.8033
3.6709 13.6518 11.5608 0.6690 -0.2385 0.7039
-1.8641 -13.5742 -11.5780 -0.7569 0.2691 -0.5956
11.7720 6.0722 10.0568 0.0495 0.3561 0.9331
-11.5783 -4.9357 -10.5550 -0.0622 -0.4545 -0.8886
-5.0484 -11.5975 1.4459 0.0957 0.7511 -0.6532
5.1596 11.6208 -1.3290 -0.0948 -0.7443 0.6611
9.1074 -8.4196 -0.3358 -0.6260 0.7324 0.2678
-6.6288 11.0293 2.2128 0.6500 -0.7593 -0.0308
-0.1341 -4.8665 -15.1280 -0.8524 -0.4652 -0.2386
4.1605 7.4309 15.5839 0.7280 0.3987 0.5578
